data_2232965
loop_
_publ_author_name
'Zhou, Jie'
'Ji, Yuan-Yuan'
'Shi, Yao-Cheng'
'Shen, Wen-Bin'
'Yuan, Li-Min'

_publ_section_title
;
 Monoclinic form of
 (<i>Z</i>)-1-ferrocenyl-3-(3-hydroxyanilino)but-2-en-1-one
;
_journal_coeditor_code TK5015
_journal_issue 12
_journal_name_full 'Acta Crystallographica Section E'
_journal_page_first m1762
_journal_paper_doi 10.1107/S1600536811047775
_journal_volume 67
_journal_year 2011
_chemical_formula_iupac '[Fe (C5 H5) (C15 H14 N O2)]'
_chemical_formula_moiety 'C20 H19 Fe N O2'
_chemical_formula_sum 'C20 H19 Fe N O2'
_chemical_formula_weight 361.21
_chemical_name_systematic
;
(<i>Z</i>)-1-ferrocenyl-3-(3-hydroxyanilino)but-2-en-1-one
;
_space_group_IT_number 14
_symmetry_cell_setting monoclinic
_symmetry_space_group_name_Hall '-P 2ybc'
_symmetry_space_group_name_H-M 'P 1 21/c 1'
_atom_sites_solution_hydrogens geom
_atom_sites_solution_primary direct
_atom_sites_solution_secondary difmap
_audit_creation_method SHELXL-97
_cell_angle_alpha 90.00
_cell_angle_beta 103.931(3)
_cell_angle_gamma 90.00
_cell_formula_units_Z 4
_cell_length_a 8.4123(17)
_cell_length_b 13.1124(11)
_cell_length_c 16.2327(14)
_cell_measurement_reflns_used 1999
_cell_measurement_temperature 296
_cell_measurement_theta_max 27.69
_cell_measurement_theta_min 2.49
_cell_volume 1737.9(4)
_computing_cell_refinement 'SAINT-Plus (Bruker, 2003)'
_computing_data_collection 'SMART (Bruker, 2002)'
_computing_data_reduction 'SAINT-Plus (Bruker, 2003)'
_computing_molecular_graphics 'PLATON (Spek, 2009) and WinGX (Farrugia, 1999)'
_computing_publication_material 'publCIF (Westrip, 2010)'
_computing_structure_refinement 'SHELXTL (Sheldrick, 2008)'
_computing_structure_solution 'SIR2004 (Burla <i>et al.</i>, 2005)'
_diffrn_ambient_temperature 296
_diffrn_measured_fraction_theta_full 0.985
_diffrn_measured_fraction_theta_max 0.985
_diffrn_measurement_device_type 'Bruker SMART APEX CCD'
_diffrn_measurement_method '\w and \f'
_diffrn_radiation_monochromator graphite
_diffrn_radiation_source 'fine-focus sealed tube'
_diffrn_radiation_type MoK\a
_diffrn_radiation_wavelength 0.71073
_diffrn_reflns_av_R_equivalents 0.0859
_diffrn_reflns_av_sigmaI/netI 0.0918
_diffrn_reflns_limit_h_max 10
_diffrn_reflns_limit_h_min -10
_diffrn_reflns_limit_k_max 16
_diffrn_reflns_limit_k_min -17
_diffrn_reflns_limit_l_max 21
_diffrn_reflns_limit_l_min -21
_diffrn_reflns_number 14899
_diffrn_reflns_theta_full 27.69
_diffrn_reflns_theta_max 27.69
_diffrn_reflns_theta_min 2.49
_exptl_absorpt_coefficient_mu 0.878
_exptl_absorpt_correction_T_max 0.902
_exptl_absorpt_correction_T_min 0.828
_exptl_absorpt_correction_type multi-scan
_exptl_absorpt_process_details '(SADABS; Sheldrick, 2004)'
_exptl_crystal_colour Red
_exptl_crystal_density_diffrn 1.380
_exptl_crystal_density_method 'not measured'
_exptl_crystal_description Prism
_exptl_crystal_F_000 752
_exptl_crystal_size_max 0.21
_exptl_crystal_size_mid 0.17
_exptl_crystal_size_min 0.11
_refine_diff_density_max 0.320
_refine_diff_density_min -0.353
_refine_ls_extinction_method none
_refine_ls_goodness_of_fit_ref 0.971
_refine_ls_hydrogen_treatment mixed
_refine_ls_matrix_type full
_refine_ls_number_parameters 227
_refine_ls_number_reflns 4008
_refine_ls_number_restraints 40
_refine_ls_restrained_S_all 1.003
_refine_ls_R_factor_all 0.1362
_refine_ls_R_factor_gt 0.0482
_refine_ls_shift/su_max 0.001
_refine_ls_shift/su_mean 0.000
_refine_ls_structure_factor_coef Fsqd
_refine_ls_weighting_details 'calc w=1/[\s^2^(Fo^2^)+(0.0378P)^2^+0.0000P] where P=(Fo^2^+2Fc^2^)/3'
_refine_ls_weighting_scheme calc
_refine_ls_wR_factor_gt 0.0842
_refine_ls_wR_factor_ref 0.1063
_reflns_number_gt 1999
_reflns_number_total 4008
_reflns_threshold_expression I>2\s(I)
_cod_data_source_file tk5015.cif
_cod_data_source_block I
_cod_original_sg_symbol_H-M 'P 21/c'
_cod_database_code 2232965
_cod_database_fobs_code 2232965

loop_
_symmetry_equiv_pos_as_xyz
'x, y, z'
'-x, y+1/2, -z+1/2'
'-x, -y, -z'
'x, -y-1/2, z-1/2'

loop_
_atom_site_type_symbol
_atom_site_label
_atom_site_fract_x
_atom_site_fract_y
_atom_site_fract_z
_atom_site_U_iso_or_equiv
_atom_site_adp_type
_atom_site_calc_flag
_atom_site_refinement_flags
_atom_site_occupancy
_atom_site_symmetry_multiplicity
C C1 0.7390(4) 0.6856(2) 0.49623(19) 0.0445(8) Uani d . 1 1
H H1 0.6384 0.6524 0.4823 0.053 Uiso calc R 1 1
C C2 0.7741(4) 0.7611(2) 0.44342(19) 0.0446(8) Uani d . 1 1
C C3 0.9248(4) 0.8081(2) 0.4627(2) 0.0548(9) Uani d . 1 1
H H3 0.9501 0.8573 0.4266 0.066 Uiso calc R 1 1
C C4 1.0374(4) 0.7818(3) 0.5358(2) 0.0649(10) Uani d . 1 1
H H4 1.1389 0.8140 0.5491 0.078 Uiso calc R 1 1
C C5 1.0030(4) 0.7084(2) 0.5901(2) 0.0566(9) Uani d . 1 1
H H5 1.0799 0.6920 0.6398 0.068 Uiso calc R 1 1
C C6 0.8537(4) 0.6598(2) 0.56964(19) 0.0421(8) Uani d . 1 1
C C7 0.7495(5) 0.4441(2) 0.5305(2) 0.0815(13) Uani d . 1 1
H H7A 0.8528 0.4546 0.5164 0.122 Uiso calc R 1 1
H H7B 0.6635 0.4732 0.4869 0.122 Uiso calc R 1 1
H H7C 0.7304 0.3723 0.5347 0.122 Uiso calc R 1 1
C C8 0.7521(4) 0.4949(2) 0.61447(19) 0.0490(8) Uani d . 1 1
C C9 0.7000(4) 0.4432(2) 0.67679(18) 0.0479(8) Uani d . 1 1
H H9 0.6647 0.3763 0.6655 0.057 Uiso calc R 1 1
C C10 0.6959(4) 0.4844(2) 0.75694(18) 0.0428(8) Uani d . 1 1
C C11 0.6275(4) 0.4230(2) 0.81607(17) 0.0414(7) Uani d . 1 1
C C12 0.5473(4) 0.3266(2) 0.79989(19) 0.0487(8) Uani d . 1 1
H H12 0.5349 0.2886 0.7504 0.058 Uiso calc R 1 1
C C13 0.4899(4) 0.2989(3) 0.8715(2) 0.0555(9) Uani d . 1 1
H H13 0.4289 0.2367 0.8774 0.067 Uiso calc R 1 1
C C14 0.5328(4) 0.3771(3) 0.9327(2) 0.0531(9) Uani d . 1 1
H H14 0.5066 0.3785 0.9883 0.064 Uiso calc R 1 1
C C15 0.6166(4) 0.4536(2) 0.89952(18) 0.0471(8) Uani d . 1 1
H H15 0.6604 0.5168 0.9284 0.056 Uiso calc R 1 1
C C16 0.1421(5) 0.4183(4) 0.7808(4) 0.1025(15) Uani d U 1 1
H H16 0.0836 0.3583 0.7817 0.123 Uiso calc R 1 1
C C17 0.1800(6) 0.4919(5) 0.8443(3) 0.1110(17) Uani d U 1 1
H H17 0.1510 0.4888 0.8960 0.133 Uiso calc R 1 1
C C18 0.2659(6) 0.5690(4) 0.8194(3) 0.1009(14) Uani d U 1 1
H H18 0.3045 0.6271 0.8506 0.121 Uiso calc R 1 1
C C19 0.2856(5) 0.5455(3) 0.7395(3) 0.0854(12) Uani d U 1 1
H H19 0.3403 0.5852 0.7076 0.102 Uiso calc R 1 1
C C20 0.2104(5) 0.4533(4) 0.7149(3) 0.0878(13) Uani d U 1 1
H H20 0.2057 0.4200 0.6638 0.105 Uiso calc R 1 1
Fe Fe1 0.39001(6) 0.43521(4) 0.82226(3) 0.05174(18) Uani d . 1 1
H H2 0.687(5) 0.832(3) 0.344(3) 0.116(17) Uiso d . 1 1
H H1N 0.822(4) 0.611(2) 0.6781(19) 0.052(10) Uiso d . 1 1
N N1 0.8147(3) 0.5887(2) 0.62841(18) 0.0497(8) Uani d . 1 1
O O1 0.7493(3) 0.57348(16) 0.77857(12) 0.0550(6) Uani d . 1 1
O O2 0.6531(3) 0.7862(2) 0.37474(16) 0.0698(8) Uani d . 1 1

loop_
_atom_site_aniso_label
_atom_site_aniso_U_11
_atom_site_aniso_U_22
_atom_site_aniso_U_33
_atom_site_aniso_U_12
_atom_site_aniso_U_13
_atom_site_aniso_U_23
C1 0.045(2) 0.0471(19) 0.0433(19) -0.0100(16) 0.0137(16) -0.0027(16)
C2 0.058(2) 0.0401(19) 0.0356(18) -0.0031(17) 0.0112(17) -0.0010(15)
C3 0.062(2) 0.050(2) 0.056(2) -0.0069(19) 0.021(2) 0.0103(18)
C4 0.044(2) 0.061(2) 0.088(3) -0.0108(19) 0.013(2) 0.013(2)
C5 0.047(2) 0.062(2) 0.056(2) 0.0013(19) 0.0020(18) 0.0052(19)
C6 0.049(2) 0.0406(18) 0.0406(19) 0.0021(16) 0.0175(16) -0.0013(16)
C7 0.145(4) 0.055(2) 0.061(2) -0.005(2) 0.059(3) -0.011(2)
C8 0.062(2) 0.043(2) 0.046(2) 0.0069(18) 0.0200(17) -0.0016(16)
C9 0.065(2) 0.0394(18) 0.0423(19) -0.0038(17) 0.0201(16) -0.0023(16)
C10 0.044(2) 0.0466(19) 0.0385(18) 0.0041(16) 0.0108(15) 0.0023(16)
C11 0.0468(19) 0.0440(19) 0.0342(17) 0.0031(16) 0.0112(14) 0.0013(15)
C12 0.053(2) 0.048(2) 0.046(2) 0.0014(17) 0.0141(17) 0.0007(16)
C13 0.055(2) 0.053(2) 0.062(2) -0.0012(18) 0.0206(19) 0.0153(19)
C14 0.057(2) 0.064(2) 0.0436(19) 0.0107(18) 0.0209(18) 0.0125(19)
C15 0.050(2) 0.052(2) 0.0399(18) 0.0072(17) 0.0113(16) 0.0026(16)
C16 0.046(3) 0.109(4) 0.142(4) -0.001(2) 0.001(3) 0.042(3)
C17 0.072(3) 0.166(5) 0.101(3) 0.053(3) 0.032(3) 0.025(3)
C18 0.087(3) 0.097(3) 0.104(3) 0.042(3) -0.007(3) -0.012(3)
C19 0.072(3) 0.085(3) 0.093(3) 0.026(2) 0.007(2) 0.034(3)
C20 0.073(3) 0.100(3) 0.076(3) 0.027(3) -0.009(2) -0.001(3)
Fe1 0.0456(3) 0.0622(3) 0.0485(3) 0.0088(3) 0.0135(2) 0.0096(3)
N1 0.066(2) 0.0486(19) 0.0371(16) -0.0015(14) 0.0180(15) 0.0002(15)
O1 0.0757(17) 0.0481(14) 0.0440(13) -0.0111(13) 0.0200(12) -0.0074(11)
O2 0.0808(19) 0.0705(18) 0.0472(15) -0.0197(15) -0.0061(14) 0.0150(14)

loop_
_atom_type_symbol
_atom_type_description
_atom_type_scat_dispersion_real
_atom_type_scat_dispersion_imag
_atom_type_scat_source
C C 0.0033 0.0016 'International Tables Vol C Tables 4.2.6.8 and 6.1.1.4'
H H 0.0000 0.0000 'International Tables Vol C Tables 4.2.6.8 and 6.1.1.4'
N N 0.0061 0.0033 'International Tables Vol C Tables 4.2.6.8 and 6.1.1.4'
O O 0.0106 0.0060 'International Tables Vol C Tables 4.2.6.8 and 6.1.1.4'
Fe Fe 0.3463 0.8444 'International Tables Vol C Tables 4.2.6.8 and 6.1.1.4'

loop_
_geom_angle_atom_site_label_1
_geom_angle_atom_site_label_2
_geom_angle_atom_site_label_3
_geom_angle
C6 C1 C2 119.9(3)
C6 C1 H1 120.0
C2 C1 H1 120.0
O2 C2 C3 123.1(3)
O2 C2 C1 116.9(3)
C3 C2 C1 120.0(3)
C4 C3 C2 119.4(3)
C4 C3 H3 120.3
C2 C3 H3 120.3
C3 C4 C5 121.3(3)
C3 C4 H4 119.4
C5 C4 H4 119.4
C6 C5 C4 119.2(3)
C6 C5 H5 120.4
C4 C5 H5 120.4
C5 C6 C1 120.1(3)
C5 C6 N1 119.0(3)
C1 C6 N1 120.7(3)
C8 C7 H7A 109.5
C8 C7 H7B 109.5
H7A C7 H7B 109.5
C8 C7 H7C 109.5
H7A C7 H7C 109.5
H7B C7 H7C 109.5
N1 C8 C9 120.8(3)
N1 C8 C7 118.5(3)
C9 C8 C7 120.6(3)
C8 C9 C10 124.8(3)
C8 C9 H9 117.6
C10 C9 H9 117.6
O1 C10 C9 121.3(3)
O1 C10 C11 119.4(3)
C9 C10 C11 119.3(3)
C12 C11 C15 106.6(3)
C12 C11 C10 127.3(3)
C15 C11 C10 125.8(3)
C12 C11 Fe1 69.63(17)
C15 C11 Fe1 69.17(17)
C10 C11 Fe1 122.2(2)
C13 C12 C11 108.5(3)
C13 C12 Fe1 70.56(18)
C11 C12 Fe1 69.31(17)
C13 C12 H12 125.7
C11 C12 H12 125.7
Fe1 C12 H12 126.0
C12 C13 C14 108.1(3)
C12 C13 Fe1 69.09(17)
C14 C13 Fe1 69.67(18)
C12 C13 H13 125.9
C14 C13 H13 125.9
Fe1 C13 H13 125.9
C15 C14 C13 108.4(3)
C15 C14 Fe1 69.04(17)
C13 C14 Fe1 70.05(18)
C15 C14 H14 125.8
C13 C14 H14 125.8
Fe1 C14 H14 125.8
C14 C15 C11 108.3(3)
C14 C15 Fe1 70.65(19)
C11 C15 Fe1 69.37(17)
C14 C15 H15 125.9
C11 C15 H15 125.9
Fe1 C15 H15 125.9
C17 C16 C20 105.9(5)
C17 C16 Fe1 69.3(3)
C20 C16 Fe1 69.1(2)
C17 C16 H16 127.0
C20 C16 H16 127.0
Fe1 C16 H16 126.0
C18 C17 C16 109.8(5)
C18 C17 Fe1 70.8(3)
C16 C17 Fe1 70.6(3)
C18 C17 H17 125.1
C16 C17 H17 125.1
Fe1 C17 H17 125.0
C17 C18 C19 107.9(5)
C17 C18 Fe1 70.1(3)
C19 C18 Fe1 69.7(2)
C17 C18 H18 126.1
C19 C18 H18 126.1
Fe1 C18 H18 125.7
C20 C19 C18 108.4(5)
C20 C19 Fe1 70.2(2)
C18 C19 Fe1 70.5(3)
C20 C19 H19 125.8
C18 C19 H19 125.8
Fe1 C19 H19 125.1
C19 C20 C16 108.0(4)
C19 C20 Fe1 70.1(2)
C16 C20 Fe1 70.4(2)
C19 C20 H20 126.0
C16 C20 H20 126.0
Fe1 C20 H20 125.1
C19 Fe1 C17 66.3(2)
C19 Fe1 C20 39.78(15)
C17 Fe1 C20 66.9(2)
C19 Fe1 C15 121.24(17)
C17 Fe1 C15 125.2(2)
C20 Fe1 C15 155.92(17)
C19 Fe1 C11 107.37(15)
C17 Fe1 C11 161.4(2)
C20 Fe1 C11 120.36(16)
C15 Fe1 C11 41.47(11)
C19 Fe1 C12 125.32(16)
C17 Fe1 C12 157.0(2)
C20 Fe1 C12 108.09(15)
C15 Fe1 C12 68.82(12)
C11 Fe1 C12 41.07(11)
C19 Fe1 C18 39.77(17)
C17 Fe1 C18 39.09(18)
C20 Fe1 C18 66.89(18)
C15 Fe1 C18 108.21(17)
C11 Fe1 C18 124.91(19)
C12 Fe1 C18 161.90(19)
C19 Fe1 C16 67.26(18)
C17 Fe1 C16 40.01(18)
C20 Fe1 C16 40.44(17)
C15 Fe1 C16 161.68(19)
C11 Fe1 C16 155.96(19)
C12 Fe1 C16 121.41(19)
C18 Fe1 C16 67.0(2)
C19 Fe1 C14 156.23(18)
C17 Fe1 C14 109.52(17)
C20 Fe1 C14 162.59(18)
C15 Fe1 C14 40.30(11)
C11 Fe1 C14 68.73(12)
C12 Fe1 C14 68.08(12)
C18 Fe1 C14 121.98(17)
C16 Fe1 C14 125.79(17)
C19 Fe1 C13 162.09(17)
C17 Fe1 C13 122.88(19)
C20 Fe1 C13 125.95(17)
C15 Fe1 C13 68.10(13)
C11 Fe1 C13 68.61(12)
C12 Fe1 C13 40.35(11)
C18 Fe1 C13 156.67(19)
C16 Fe1 C13 108.86(16)
C14 Fe1 C13 40.28(12)
C8 N1 C6 129.3(3)
C8 N1 H1N 115(2)
C6 N1 H1N 116(2)
C2 O2 H2 111(3)

loop_
_geom_bond_atom_site_label_1
_geom_bond_atom_site_label_2
_geom_bond_distance
C1 C6 1.383(4)
C1 C2 1.387(4)
C1 H1 0.9300
C2 O2 1.356(4)
C2 C3 1.376(4)
C3 C4 1.372(4)
C3 H3 0.9300
C4 C5 1.382(4)
C4 H4 0.9300
C5 C6 1.376(4)
C5 H5 0.9300
C10 O1 1.270(3)
C6 N1 1.428(4)
C7 C8 1.513(4)
C7 H7A 0.9600
C7 H7B 0.9600
C7 H7C 0.9600
C8 N1 1.336(4)
C8 C9 1.374(4)
C9 C10 1.417(4)
C9 H9 0.9300
C10 C11 1.473(4)
C11 C12 1.426(4)
C11 C15 1.437(4)
C11 Fe1 2.031(3)
C12 C13 1.410(4)
C12 Fe1 2.035(3)
C12 H12 0.9300
C13 C14 1.413(4)
C13 Fe1 2.054(3)
C13 H13 0.9800
C14 C15 1.405(4)
C14 Fe1 2.049(3)
C14 H14 0.9800
C15 Fe1 2.028(3)
C15 H15 0.9800
C16 C17 1.392(6)
C16 C20 1.406(6)
C16 Fe1 2.043(4)
C16 H16 0.9300
C17 C18 1.359(6)
C17 Fe1 2.026(4)
C17 H17 0.9300
C18 C19 1.381(6)
C18 Fe1 2.036(4)
C18 H18 0.9300
C19 C20 1.378(5)
C19 Fe1 2.025(4)
C19 H19 0.9300
C20 Fe1 2.026(4)
C20 H20 0.9300
N1 H1N 0.85(3)
O2 H2 0.88(4)

loop_
_geom_hbond_atom_site_label_D
_geom_hbond_atom_site_label_H
_geom_hbond_atom_site_label_A
_geom_hbond_site_symmetry_A
_geom_hbond_distance_DH
_geom_hbond_distance_HA
_geom_hbond_distance_DA
_geom_hbond_angle_DHA
_geom_hbond_publ_flag
N1 H1N O1 . 0.85(3) 1.94(3) 2.632(3) 139(3) y
O2 H2 O1 4_575 0.87(4) 1.79(4) 2.662(3) 178(5) y
C12 H12 O2 3_666 0.93 2.46 3.281(4) 148 y

loop_
_geom_torsion_atom_site_label_1
_geom_torsion_atom_site_label_2
_geom_torsion_atom_site_label_3
_geom_torsion_atom_site_label_4
_geom_torsion
C6 C1 C2 O2 -176.8(3)
C6 C1 C2 C3 2.0(4)
O2 C2 C3 C4 176.7(3)
C1 C2 C3 C4 -2.0(5)
C2 C3 C4 C5 0.6(5)
C3 C4 C5 C6 0.9(5)
C4 C5 C6 C1 -1.0(5)
C4 C5 C6 N1 -176.1(3)
C2 C1 C6 C5 -0.5(4)
C2 C1 C6 N1 174.6(3)
N1 C8 C9 C10 4.6(5)
C7 C8 C9 C10 -179.2(3)
C8 C9 C10 O1 -3.4(5)
C8 C9 C10 C11 176.2(3)
O1 C10 C11 C12 173.1(3)
C9 C10 C11 C12 -6.5(5)
O1 C10 C11 C15 -1.1(5)
C9 C10 C11 C15 179.3(3)
O1 C10 C11 Fe1 85.2(3)
C9 C10 C11 Fe1 -94.4(3)
C15 C11 C12 C13 -0.3(3)
C10 C11 C12 C13 -175.5(3)
Fe1 C11 C12 C13 -59.9(2)
C15 C11 C12 Fe1 59.5(2)
C10 C11 C12 Fe1 -115.6(3)
C11 C12 C13 C14 0.2(4)
Fe1 C12 C13 C14 -58.9(2)
C11 C12 C13 Fe1 59.1(2)
C12 C13 C14 C15 0.0(4)
Fe1 C13 C14 C15 -58.5(2)
C12 C13 C14 Fe1 58.5(2)
C13 C14 C15 C11 -0.2(4)
Fe1 C14 C15 C11 -59.4(2)
C13 C14 C15 Fe1 59.2(2)
C12 C11 C15 C14 0.4(3)
C10 C11 C15 C14 175.6(3)
Fe1 C11 C15 C14 60.2(2)
C12 C11 C15 Fe1 -59.8(2)
C10 C11 C15 Fe1 115.4(3)
C20 C16 C17 C18 0.5(5)
Fe1 C16 C17 C18 60.3(3)
C20 C16 C17 Fe1 -59.8(3)
C16 C17 C18 C19 -0.5(5)
Fe1 C17 C18 C19 59.7(3)
C16 C17 C18 Fe1 -60.2(3)
C17 C18 C19 C20 0.2(5)
Fe1 C18 C19 C20 60.2(3)
C17 C18 C19 Fe1 -59.9(3)
C18 C19 C20 C16 0.1(5)
Fe1 C19 C20 C16 60.5(3)
C18 C19 C20 Fe1 -60.4(3)
C17 C16 C20 C19 -0.3(5)
Fe1 C16 C20 C19 -60.2(3)
C17 C16 C20 Fe1 59.9(3)
C20 C19 Fe1 C17 -81.8(3)
C18 C19 Fe1 C17 37.1(3)
C18 C19 Fe1 C20 119.0(4)
C20 C19 Fe1 C15 160.1(2)
C18 C19 Fe1 C15 -80.9(3)
C20 C19 Fe1 C11 116.9(3)
C18 C19 Fe1 C11 -124.2(3)
C20 C19 Fe1 C12 75.2(3)
C18 C19 Fe1 C12 -165.9(3)
C20 C19 Fe1 C18 -119.0(4)
C20 C19 Fe1 C16 -38.1(3)
C18 C19 Fe1 C16 80.8(3)
C20 C19 Fe1 C14 -166.6(3)
C18 C19 Fe1 C14 -47.6(5)
C20 C19 Fe1 C13 42.8(6)
C18 C19 Fe1 C13 161.8(5)
C18 C17 Fe1 C19 -37.7(3)
C16 C17 Fe1 C19 82.3(3)
C18 C17 Fe1 C20 -81.3(3)
C16 C17 Fe1 C20 38.8(3)
C18 C17 Fe1 C15 74.8(4)
C16 C17 Fe1 C15 -165.1(3)
C18 C17 Fe1 C11 35.8(7)
C16 C17 Fe1 C11 155.9(4)
C18 C17 Fe1 C12 -163.2(3)
C16 C17 Fe1 C12 -43.1(6)
C16 C17 Fe1 C18 120.1(5)
C18 C17 Fe1 C16 -120.1(5)
C18 C17 Fe1 C14 117.0(3)
C16 C17 Fe1 C14 -122.9(3)
C18 C17 Fe1 C13 159.8(3)
C16 C17 Fe1 C13 -80.1(3)
C16 C20 Fe1 C19 -118.6(4)
C19 C20 Fe1 C17 80.1(3)
C16 C20 Fe1 C17 -38.4(3)
C19 C20 Fe1 C15 -45.5(5)
C16 C20 Fe1 C15 -164.0(3)
C19 C20 Fe1 C11 -80.6(3)
C16 C20 Fe1 C11 160.8(3)
C19 C20 Fe1 C12 -123.9(3)
C16 C20 Fe1 C12 117.5(3)
C19 C20 Fe1 C18 37.5(3)
C16 C20 Fe1 C18 -81.1(3)
C19 C20 Fe1 C16 118.6(4)
C19 C20 Fe1 C14 161.8(4)
C16 C20 Fe1 C14 43.2(6)
C19 C20 Fe1 C13 -165.0(2)
C16 C20 Fe1 C13 76.4(3)
C14 C15 Fe1 C19 160.0(2)
C11 C15 Fe1 C19 -80.8(2)
C14 C15 Fe1 C17 78.5(3)
C11 C15 Fe1 C17 -162.4(3)
C14 C15 Fe1 C20 -167.8(4)
C11 C15 Fe1 C20 -48.6(4)
C14 C15 Fe1 C11 -119.2(3)
C14 C15 Fe1 C12 -80.67(19)
C11 C15 Fe1 C12 38.50(17)
C14 C15 Fe1 C18 118.3(2)
C11 C15 Fe1 C18 -122.5(2)
C14 C15 Fe1 C16 46.8(6)
C11 C15 Fe1 C16 166.0(5)
C11 C15 Fe1 C14 119.2(3)
C14 C15 Fe1 C13 -37.14(17)
C11 C15 Fe1 C13 82.02(18)
C12 C11 Fe1 C19 -124.3(2)
C15 C11 Fe1 C19 117.8(2)
C10 C11 Fe1 C19 -2.2(3)
C12 C11 Fe1 C17 168.8(5)
C15 C11 Fe1 C17 50.9(6)
C10 C11 Fe1 C17 -69.2(6)
C12 C11 Fe1 C20 -82.9(2)
C15 C11 Fe1 C20 159.2(2)
C10 C11 Fe1 C20 39.2(3)
C12 C11 Fe1 C15 117.9(2)
C10 C11 Fe1 C15 -120.0(3)
C15 C11 Fe1 C12 -117.9(2)
C10 C11 Fe1 C12 122.0(3)
C12 C11 Fe1 C18 -164.5(2)
C15 C11 Fe1 C18 77.6(2)
C10 C11 Fe1 C18 -42.4(3)
C12 C11 Fe1 C16 -51.3(4)
C15 C11 Fe1 C16 -169.2(4)
C10 C11 Fe1 C16 70.7(5)
C12 C11 Fe1 C14 80.61(19)
C15 C11 Fe1 C14 -37.31(18)
C10 C11 Fe1 C14 -157.3(3)
C12 C11 Fe1 C13 37.22(18)
C15 C11 Fe1 C13 -80.69(19)
C10 C11 Fe1 C13 159.3(3)
C13 C12 Fe1 C19 -165.3(2)
C11 C12 Fe1 C19 75.2(3)
C13 C12 Fe1 C17 -51.3(5)
C11 C12 Fe1 C17 -170.9(4)
C13 C12 Fe1 C20 -124.7(2)
C11 C12 Fe1 C20 115.8(2)
C13 C12 Fe1 C15 80.7(2)
C11 C12 Fe1 C15 -38.87(17)
C13 C12 Fe1 C11 119.6(3)
C13 C12 Fe1 C18 164.5(5)
C11 C12 Fe1 C18 45.0(6)
C13 C12 Fe1 C16 -82.3(3)
C11 C12 Fe1 C16 158.1(2)
C13 C12 Fe1 C14 37.21(19)
C11 C12 Fe1 C14 -82.34(18)
C11 C12 Fe1 C13 -119.6(3)
C17 C18 Fe1 C19 118.8(5)
C19 C18 Fe1 C17 -118.8(5)
C17 C18 Fe1 C20 81.3(3)
C19 C18 Fe1 C20 -37.5(3)
C17 C18 Fe1 C15 -123.9(3)
C19 C18 Fe1 C15 117.3(3)
C17 C18 Fe1 C11 -166.8(3)
C19 C18 Fe1 C11 74.4(3)
C17 C18 Fe1 C12 158.7(5)
C19 C18 Fe1 C12 39.9(7)
C17 C18 Fe1 C16 37.2(3)
C19 C18 Fe1 C16 -81.6(3)
C17 C18 Fe1 C14 -81.7(4)
C19 C18 Fe1 C14 159.5(3)
C17 C18 Fe1 C13 -47.1(6)
C19 C18 Fe1 C13 -166.0(4)
C17 C16 Fe1 C19 -79.7(3)
C20 C16 Fe1 C19 37.5(3)
C20 C16 Fe1 C17 117.2(4)
C17 C16 Fe1 C20 -117.2(4)
C17 C16 Fe1 C15 41.9(7)
C20 C16 Fe1 C15 159.1(4)
C17 C16 Fe1 C11 -161.4(4)
C20 C16 Fe1 C11 -44.1(5)
C17 C16 Fe1 C12 161.7(3)
C20 C16 Fe1 C12 -81.0(3)
C17 C16 Fe1 C18 -36.4(3)
C20 C16 Fe1 C18 80.9(3)
C17 C16 Fe1 C14 77.4(4)
C20 C16 Fe1 C14 -165.4(3)
C17 C16 Fe1 C13 119.0(3)
C20 C16 Fe1 C13 -123.7(3)
C15 C14 Fe1 C19 -46.5(4)
C13 C14 Fe1 C19 -166.5(4)
C15 C14 Fe1 C17 -121.9(3)
C13 C14 Fe1 C17 118.2(3)
C15 C14 Fe1 C20 163.2(5)
C13 C14 Fe1 C20 43.3(6)
C13 C14 Fe1 C15 -119.9(3)
C15 C14 Fe1 C11 38.35(17)
C13 C14 Fe1 C11 -81.59(19)
C15 C14 Fe1 C12 82.67(19)
C13 C14 Fe1 C12 -37.27(18)
C15 C14 Fe1 C18 -80.4(3)
C13 C14 Fe1 C18 159.7(2)
C15 C14 Fe1 C16 -163.6(2)
C13 C14 Fe1 C16 76.5(3)
C15 C14 Fe1 C13 119.9(3)
C12 C13 Fe1 C19 42.4(6)
C14 C13 Fe1 C19 162.2(5)
C12 C13 Fe1 C17 158.7(3)
C14 C13 Fe1 C17 -81.5(3)
C12 C13 Fe1 C20 74.9(3)
C14 C13 Fe1 C20 -165.3(2)
C12 C13 Fe1 C15 -82.6(2)
C14 C13 Fe1 C15 37.16(17)
C12 C13 Fe1 C11 -37.86(18)
C14 C13 Fe1 C11 81.94(19)
C14 C13 Fe1 C12 119.8(3)
C12 C13 Fe1 C18 -167.9(4)
C14 C13 Fe1 C18 -48.1(5)
C12 C13 Fe1 C16 116.6(3)
C14 C13 Fe1 C16 -123.6(2)
C12 C13 Fe1 C14 -119.8(3)
C9 C8 N1 C6 -170.2(3)
C7 C8 N1 C6 13.5(5)
C5 C6 N1 C8 -132.8(3)
C1 C6 N1 C8 52.1(5)
